data_1560078
loop_
_publ_author_name
'Li, Hui'
'Li, Huanhuan'
'Gu, Jie'
'He, Fei'
'Peng, Hao'
'Tao, Ye'
'Tian, Dan'
'Yang, Qingqing'
'Li, Ping'
'Zheng, Chao'
'Huang, Wei'
'Chen, Runfeng'

_publ_section_title
;
 Fluorine-induced aggregate-interlocking for color-tunable organic
 afterglow with a simultaneously improved efficiency and lifetime
;
_journal_issue 10
_journal_name_full 'Chemical Science'
_journal_page_first 3580
_journal_page_last 3586
_journal_paper_doi 10.1039/D0SC06025A
_journal_volume 12
_journal_year 2021
_chemical_formula_sum 'C19 H13 N O'
_chemical_formula_weight 271.32
_chemical_name_systematic 9-benzoylcarbazole
_space_group_IT_number 19
_space_group_name_Hall 'P 2ac 2ab'
_space_group_name_H-M_alt 'P 21 21 21'
_symmetry_cell_setting orthorhombic
_symmetry_space_group_name_Hall 'P 2ac 2ab'
_symmetry_space_group_name_H-M 'P 21 21 21'
_audit_block_doi 10.5517/cc50f9w
_audit_creation_date 00-09-05
_audit_creation_method Xtal3.6
_audit_update_record
;
2000-09-06 deposited with the CCDC.	2021-01-08 downloaded from the CCDC.
;
_cell_angle_alpha 90.00000
_cell_angle_beta 90.00000
_cell_angle_gamma 90.00000
_cell_formula_units_Z 4
_cell_length_a 17.214(2)
_cell_length_b 14.4042(16)
_cell_length_c 5.5668(7)
_cell_measurement_temperature 293
_cell_volume 1380.3(3)
_computing_data_reduction 'xtal DIFDAT SORTRF ADDREF'
_computing_molecular_graphics xtal
_computing_publication_material 'xtal BONDLA CIFIO'
_computing_structure_refinement 'xtal CRYLSQ'
_computing_structure_solution xtal
_diffrn_ambient_temperature 293
_diffrn_radiation_type 'Cu K\\a'
_diffrn_radiation_wavelength 1.54178
_diffrn_reflns_av_R_equivalents .004
_diffrn_reflns_av_sigmaI/netI .035
_diffrn_reflns_limit_h_max 20
_diffrn_reflns_limit_h_min 0
_diffrn_reflns_limit_k_max 17
_diffrn_reflns_limit_k_min -4
_diffrn_reflns_limit_l_max 5
_diffrn_reflns_limit_l_min 0
_diffrn_reflns_number 1360
_diffrn_reflns_reduction_process 'equatorial monochr Lp'
_diffrn_reflns_theta_max 66.59
_diffrn_reflns_theta_min 4.
_exptl_absorpt_coefficient_mu .636
_exptl_crystal_density_diffrn 1.306
_exptl_crystal_F_000 568
_refine_diff_density_max .226
_refine_diff_density_min -.276
_refine_ls_abs_structure_details none
_refine_ls_abs_structure_Flack 0
_refine_ls_extinction_coef 652(125)
_refine_ls_extinction_expression 'Eq22 p292 "Cryst. Comp." Munksgaard 1970'
_refine_ls_extinction_method Zachariasen
_refine_ls_goodness_of_fit_all .972
_refine_ls_goodness_of_fit_ref .968
_refine_ls_matrix_type full
_refine_ls_number_constraints 0
_refine_ls_number_parameters 243
_refine_ls_number_reflns 909
_refine_ls_number_restraints 0
_refine_ls_R_factor_all .085
_refine_ls_R_factor_gt .051
_refine_ls_shift/su_max .06
_refine_ls_shift/su_mean .011
_refine_ls_structure_factor_coef F
_refine_ls_weighting_scheme calc
_refine_ls_wR_factor_all .074
_refine_ls_wR_factor_ref .059
_reflns_d_resolution_high .84
_reflns_d_resolution_low 11.047
_reflns_Friedel_coverage 0
_reflns_limit_h_max 20
_reflns_limit_h_min 0
_reflns_limit_k_max 17
_reflns_limit_k_min 0
_reflns_limit_l_max 5
_reflns_limit_l_min 0
_reflns_number_gt 909
_reflns_number_total 1292
_reflns_threshold_expression 'I    > 1.00 sig(1   )'
_cod_data_source_file d0sc06025a2.cif
_cod_data_source_block comp5
_cod_depositor_comments 'Adding full bibliography for 1560078--1560081.cif.'
_cod_original_sg_symbol_Hall p_2ac_2ab
_cod_original_sg_symbol_H-M P_21_21_21
_cod_original_formula_sum 'C19 H13 N1 O1'
_cod_database_code 1560078

loop_
_symmetry_equiv_pos_as_xyz
+x,+y,+z
1/2-x,-y,1/2+z
1/2+x,1/2-y,-z
-x,1/2+y,1/2-z

loop_
_atom_site_label
_atom_site_fract_x
_atom_site_fract_y
_atom_site_fract_z
_atom_site_U_iso_or_equiv
_atom_site_adp_type
_atom_site_calc_flag
_atom_site_calc_attached_atom
_atom_site_occupancy
_atom_site_disorder_assembly
_atom_site_disorder_group
N1 .1603(2) .2806(3) .3034(9) .054(2) Uani ? ? 1.00000 ? ?
C2 .1300(3) .3327(4) .4977(11) .053(3) Uani ? ? 1.00000 ? ?
C3 .1626(4) .4073(4) .6224(14) .064(4) Uani ? ? 1.00000 ? ?
C4 .1211(4) .4418(4) .8117(14) .072(4) Uani ? ? 1.00000 ? ?
C5 .0490(4) .4054(4) .8802(14) .068(4) Uani ? ? 1.00000 ? ?
C6 .0169(3) .3322(4) .7546(12) .059(3) Uani ? ? 1.00000 ? ?
C7 .0573(3) .2953(3) .5623(10) .048(3) Uani ? ? 1.00000 ? ?
C8 .0411(3) .2205(3) .3976(10) .049(3) Uani ? ? 1.00000 ? ?
C9 -.0235(3) .1619(4) .3699(13) .063(4) Uani ? ? 1.00000 ? ?
C10 -.0245(4) .1021(4) .1785(14) .065(4) Uani ? ? 1.00000 ? ?
C11 .0358(4) .0980(4) .0127(14) .068(4) Uani ? ? 1.00000 ? ?
C12 .1011(3) .1550(4) .0384(12) .058(3) Uani ? ? 1.00000 ? ?
C13 .1032(3) .2132(3) .2369(11) .050(3) Uani ? ? 1.00000 ? ?
C14 .2347(3) .2924(4) .2063(13) .066(3) Uani ? ? 1.00000 ? ?
O15 .2677(3) .3661(3) .2318(13) .105(4) Uani ? ? 1.00000 ? ?
C16 .2729(3) .2108(4) .0989(12) .058(3) Uani ? ? 1.00000 ? ?
C17 .2722(3) .1265(4) .2182(14) .060(4) Uani ? ? 1.00000 ? ?
C18 .3144(4) .0521(4) .1262(16) .073(4) Uani ? ? 1.00000 ? ?
C19 .3530(4) .0624(6) -.0838(17) .081(5) Uani ? ? 1.00000 ? ?
C20 .3543(4) .1454(7) -.2052(16) .086(5) Uani ? ? 1.00000 ? ?
C21 .3143(3) .2218(5) -.1113(12) .070(4) Uani ? ? 1.00000 ? ?
H3 .212(4) .428(4) .562(14) .06(2) Uiso ? ? 1.00000 ? ?
H4 .143(3) .497(4) .894(12) .045(18) Uiso ? ? 1.00000 ? ?
H5 .025(3) .429(4) 1.032(11) .031(16) Uiso ? ? 1.00000 ? ?
H6 -.032(4) .309(4) .787(13) .047(19) Uiso ? ? 1.00000 ? ?
H9 -.065(3) .167(3) .515(10) .020(13) Uiso ? ? 1.00000 ? ?
H10 -.070(3) .066(4) .154(12) .039(17) Uiso ? ? 1.00000 ? ?
H11 .027(4) .059(5) -.150(16) .08(3) Uiso ? ? 1.00000 ? ?
H12 .142(3) .152(4) -.103(12) .038(17) Uiso ? ? 1.00000 ? ?
H17 .248(4) .126(5) .393(15) .06(2) Uiso ? ? 1.00000 ? ?
H18 .318(4) -.012(5) .232(15) .09(3) Uiso ? ? 1.00000 ? ?
H19 .383(4) .010(5) -.164(15) .07(2) Uiso ? ? 1.00000 ? ?
H20 .377(3) .152(4) -.374(12) .028(15) Uiso ? ? 1.00000 ? ?
H21 .310(4) .286(5) -.201(14) .07(2) Uiso ? ? 1.00000 ? ?

loop_
_atom_site_aniso_label
_atom_site_aniso_U_11
_atom_site_aniso_U_22
_atom_site_aniso_U_33
_atom_site_aniso_U_12
_atom_site_aniso_U_13
_atom_site_aniso_U_23
N1 .048(2) .045(2) .069(3) -.006(2) .003(2) -.001(3)
C2 .045(3) .045(2) .069(4) .003(2) -.004(3) -.002(3)
C3 .055(3) .044(3) .091(5) -.002(3) -.001(4) -.011(4)
C4 .070(4) .049(3) .097(6) .003(3) -.015(4) -.012(4)
C5 .067(4) .057(3) .079(5) .016(3) .000(4) -.013(4)
C6 .052(3) .050(3) .075(4) .006(3) .002(4) .000(4)
C7 .045(3) .042(2) .058(4) .008(2) -.006(3) .007(3)
C8 .043(3) .039(2) .065(4) .002(2) -.006(3) .007(3)
C9 .045(3) .059(3) .084(5) -.004(3) -.007(3) .008(4)
C10 .058(3) .049(3) .088(5) -.010(3) -.027(4) .002(4)
C11 .079(4) .047(3) .079(5) .005(3) -.021(4) .002(4)
C12 .059(3) .050(3) .064(4) .000(3) -.012(3) .005(3)
C13 .048(3) .038(2) .065(4) -.000(2) -.007(3) .001(3)
C14 .057(3) .057(3) .083(4) -.006(3) .013(3) -.003(4)
O15 .082(3) .064(2) .168(6) -.032(2) .048(4) -.031(4)
C16 .044(3) .059(3) .070(4) -.008(3) .005(3) -.008(3)
C17 .052(3) .059(3) .070(4) .000(3) -.003(4) -.005(4)
C18 .052(3) .065(4) .102(6) -.000(3) -.009(4) -.009(5)
C19 .050(3) .081(5) .113(7) -.004(4) .002(4) -.037(6)
C20 .055(4) .126(7) .076(5) -.013(4) .016(4) -.027(5)
C21 .056(3) .083(4) .069(5) -.011(3) .011(4) -.001(4)

loop_
_atom_type_symbol
_atom_type_description
_atom_type_oxidation_number
_atom_type_number_in_cell
_atom_type_scat_dispersion_real
_atom_type_scat_dispersion_imag
_atom_type_scat_source
C ? 0 76 .017 .009 'INTERNATIONAL TABLES FOR X-RAY='
H ? 0 52 0 0 'INTERNATIONAL TABLES FOR X-RAY='
N ? 0 4 .029 .018 'INTERNATIONAL TABLES FOR X-RAY='
O ? 0 4 .047 .032 'INTERNATIONAL TABLES FOR X-RAY='

loop_
_citation_id
_citation_doi
_citation_year
1 10.1016/S0022-2860(01)00759-1 2002

loop_
_diffrn_attenuator_code
_diffrn_attenuator_scale
? ?

loop_
_geom_angle_atom_site_label_1
_geom_angle_atom_site_label_2
_geom_angle_atom_site_label_3
_geom_angle_site_symmetry_1
_geom_angle_site_symmetry_2
_geom_angle_site_symmetry_3
_geom_angle
_geom_angle_publ_flag
C14 N1 C2 . . . 124.6(4) ?
C14 N1 C13 . . . 127.6(5) ?
C2 N1 C13 . . . 107.7(4) ?
C3 C2 C7 . . . 121.7(5) ?
C3 C2 N1 . . . 129.7(5) ?
C7 C2 N1 . . . 108.6(4) ?
H3 C3 C4 . . . 128(4) ?
H3 C3 C2 . . . 115(4) ?
C4 C3 C2 . . . 116.9(6) ?
H4 C4 C3 . . . 117(4) ?
H4 C4 C5 . . . 121(4) ?
C3 C4 C5 . . . 122.5(6) ?
H5 C5 C6 . . . 121(3) ?
H5 C5 C4 . . . 118(3) ?
C6 C5 C4 . . . 120.2(6) ?
H6 C6 C5 . . . 123(4) ?
H6 C6 C7 . . . 118(4) ?
C5 C6 C7 . . . 119.0(5) ?
C6 C7 C2 . . . 119.7(5) ?
C6 C7 C8 . . . 133.1(5) ?
C2 C7 C8 . . . 107.2(5) ?
C13 C8 C9 . . . 119.3(5) ?
C13 C8 C7 . . . 108.4(4) ?
C9 C8 C7 . . . 132.2(5) ?
H9 C9 C10 . . . 128(3) ?
H9 C9 C8 . . . 113(3) ?
C10 C9 C8 . . . 118.2(6) ?
H10 C10 C9 . . . 117(4) ?
H10 C10 C11 . . . 120(4) ?
C9 C10 C11 . . . 122.2(6) ?
H11 C11 C10 . . . 118(4) ?
H11 C11 C12 . . . 120(4) ?
C10 C11 C12 . . . 120.5(6) ?
H12 C12 C13 . . . 127(3) ?
H12 C12 C11 . . . 116(3) ?
C13 C12 C11 . . . 117.1(6) ?
C12 C13 C8 . . . 122.4(5) ?
C12 C13 N1 . . . 129.3(5) ?
C8 C13 N1 . . . 107.9(5) ?
O15 C14 N1 . . . 119.3(6) ?
O15 C14 C16 . . . 122.5(5) ?
N1 C14 C16 . . . 117.9(5) ?
C21 C16 C17 . . . 120.9(6) ?
C21 C16 C14 . . . 118.8(6) ?
C17 C16 C14 . . . 120.1(6) ?
H17 C17 C16 . . . 117(4) ?
H17 C17 C18 . . . 123(4) ?
C16 C17 C18 . . . 119.6(7) ?
H18 C18 C19 . . . 122(4) ?
H18 C18 C17 . . . 119(4) ?
C19 C18 C17 . . . 119.3(7) ?
H19 C19 C18 . . . 123(5) ?
H19 C19 C20 . . . 115(5) ?
C18 C19 C20 . . . 121.9(7) ?
H20 C20 C19 . . . 123(3) ?
H20 C20 C21 . . . 117(3) ?
C19 C20 C21 . . . 119.5(8) ?
H21 C21 C16 . . . 118(4) ?
H21 C21 C20 . . . 123(4) ?
C16 C21 C20 . . . 118.7(7) ?

loop_
_geom_bond_atom_site_label_1
_geom_bond_atom_site_label_2
_geom_bond_site_symmetry_1
_geom_bond_site_symmetry_2
_geom_bond_distance
_geom_bond_publ_flag
N1 C14 . . 1.400(7) ?
N1 C2 . . 1.416(7) ?
N1 C13 . . 1.431(6) ?
C2 C3 . . 1.397(8) ?
C2 C7 . . 1.410(7) ?
C3 H3 . . .96(7) ?
C3 C4 . . 1.367(10) ?
C4 H4 . . .99(6) ?
C4 C5 . . 1.400(9) ?
C5 H5 . . 1.00(6) ?
C5 C6 . . 1.380(9) ?
C6 H6 . . .92(6) ?
C6 C7 . . 1.383(8) ?
C7 C8 . . 1.441(7) ?
C8 C13 . . 1.398(7) ?
C8 C9 . . 1.406(7) ?
C9 H9 . . 1.08(5) ?
C9 C10 . . 1.371(10) ?
C10 H10 . . .95(6) ?
C10 C11 . . 1.390(10) ?
C11 H11 . . 1.08(9) ?
C11 C12 . . 1.400(9) ?
C12 H12 . . 1.06(6) ?
C12 C13 . . 1.387(9) ?
C14 O15 . . 1.212(7) ?
C14 C16 . . 1.474(8) ?
C16 C21 . . 1.380(9) ?
C16 C17 . . 1.383(9) ?
C17 H17 . . 1.06(8) ?
C17 C18 . . 1.393(9) ?
C18 H18 . . 1.10(8) ?
C18 C19 . . 1.353(12) ?
C19 H19 . . 1.01(7) ?
C19 C20 . . 1.374(13) ?
C20 H20 . . 1.02(6) ?
C20 C21 . . 1.400(11) ?
C21 H21 . . 1.06(7) ?

loop_
_geom_contact_atom_site_label_1
_geom_contact_atom_site_label_2
_geom_contact_distance
_geom_contact_site_symmetry_1
_geom_contact_site_symmetry_2
_geom_contact_publ_flag
? ? ? ? ? ?

loop_
_geom_hbond_atom_site_label_D
_geom_hbond_atom_site_label_H
_geom_hbond_atom_site_label_A
_geom_hbond_site_symmetry_D
_geom_hbond_site_symmetry_H
_geom_hbond_site_symmetry_A
_geom_hbond_distance_DH
_geom_hbond_distance_HA
_geom_hbond_distance_DA
_geom_hbond_angle_DHA
_geom_hbond_publ_flag
? ? ? ? ? ? ? ? ? ? ?

loop_
_geom_torsion_atom_site_label_1
_geom_torsion_atom_site_label_2
_geom_torsion_atom_site_label_3
_geom_torsion_atom_site_label_4
_geom_torsion_site_symmetry_1
_geom_torsion_site_symmetry_2
_geom_torsion_site_symmetry_3
_geom_torsion_site_symmetry_4
_geom_torsion
_geom_torsion_publ_flag
C2 N1 C14 O15 . . . . -23.5(9) ?
N1 C14 C16 C17 . . . . -45.7(8) ?
C13 N1 C2 C3 . . . . -178.6(6) ?
C13 N1 C2 C7 . . . . 3.5(6) ?
C14 N1 C2 C3 . . . . 4.1(9) ?
C14 N1 C2 C7 . . . . -173.8(5) ?
C2 N1 C13 C8 . . . . -3.5(6) ?
C2 N1 C13 C12 . . . . 170.3(6) ?
C14 N1 C13 C8 . . . . 173.8(5) ?
C14 N1 C13 C12 . . . . -12.5(9) ?
C2 N1 C14 O15 . . . . -23.5(9) ?
C2 N1 C14 C16 . . . . 150.2(6) ?
C13 N1 C14 O15 . . . . 159.7(6) ?
C13 N1 C14 C16 . . . . -26.6(9) ?
N1 C2 C3 C4 . . . . -177.1(6) ?
N1 C2 C3 H3 . . . . 3(5) ?
C7 C2 C3 C4 . . . . .6(9) ?
C7 C2 C3 H3 . . . . -179(5) ?
N1 C2 C7 C6 . . . . 177.7(5) ?
N1 C2 C7 C8 . . . . -2.2(6) ?
C3 C2 C7 C6 . . . . -.5(8) ?
C3 C2 C7 C8 . . . . 179.7(5) ?
C2 C3 C4 C5 . . . . -.1(10) ?
C2 C3 C4 H4 . . . . -177(4) ?
H3 C3 C4 C5 . . . . 180(5) ?
H3 C3 C4 H4 . . . . 3(7) ?
C3 C4 C5 C6 . . . . -.5(10) ?
C3 C4 C5 H5 . . . . 173(4) ?
H4 C4 C5 C6 . . . . 176(4) ?
H4 C4 C5 H5 . . . . -11(6) ?
C4 C5 C6 C7 . . . . .6(9) ?
C4 C5 C6 H6 . . . . -176(5) ?
H5 C5 C6 C7 . . . . -173(4) ?
H5 C5 C6 H6 . . . . 11(6) ?
C5 C6 C7 C2 . . . . -.1(8) ?
C5 C6 C7 C8 . . . . 179.7(6) ?
H6 C6 C7 C2 . . . . 177(5) ?
H6 C6 C7 C8 . . . . -4(5) ?
C2 C7 C8 C9 . . . . -176.8(6) ?
C2 C7 C8 C13 . . . . .0(6) ?
C6 C7 C8 C9 . . . . 3.3(11) ?
C6 C7 C8 C13 . . . . -179.8(6) ?
C7 C8 C9 C10 . . . . 173.8(6) ?
C7 C8 C9 H9 . . . . -11(3) ?
C13 C8 C9 C10 . . . . -2.8(8) ?
C13 C8 C9 H9 . . . . 173(3) ?
C7 C8 C13 N1 . . . . 2.1(6) ?
C7 C8 C13 C12 . . . . -172.1(5) ?
C9 C8 C13 N1 . . . . 179.4(5) ?
C9 C8 C13 C12 . . . . 5.2(8) ?
C8 C9 C10 C11 . . . . -.2(9) ?
C8 C9 C10 H10 . . . . -175(4) ?
H9 C9 C10 C11 . . . . -175(3) ?
H9 C9 C10 H10 . . . . 10(5) ?
C9 C10 C11 C12 . . . . 1.0(10) ?
C9 C10 C11 H11 . . . . -169(5) ?
H10 C10 C11 C12 . . . . 176(4) ?
H10 C10 C11 H11 . . . . 5(6) ?
C10 C11 C12 C13 . . . . 1.3(9) ?
C10 C11 C12 H12 . . . . -175(4) ?
H11 C11 C12 C13 . . . . 171(5) ?
H11 C11 C12 H12 . . . . -5(6) ?
C11 C12 C13 N1 . . . . -177.3(5) ?
C11 C12 C13 C8 . . . . -4.4(8) ?
H12 C12 C13 N1 . . . . -2(4) ?
H12 C12 C13 C8 . . . . 171(4) ?
N1 C14 C16 C17 . . . . -45.7(8) ?
N1 C14 C16 C21 . . . . 139.5(6) ?
O15 C14 C16 C17 . . . . 127.8(7) ?
O15 C14 C16 C21 . . . . -47.1(10) ?
C14 C16 C17 C18 . . . . -174.1(6) ?
C14 C16 C17 H17 . . . . -5(4) ?
C21 C16 C17 C18 . . . . .7(9) ?
C21 C16 C17 H17 . . . . 169(4) ?
C14 C16 C21 C20 . . . . 176.3(6) ?
C14 C16 C21 H21 . . . . -9(5) ?
C17 C16 C21 C20 . . . . 1.5(9) ?
C17 C16 C21 H21 . . . . 177(4) ?
C16 C17 C18 C19 . . . . -2.7(10) ?
C16 C17 C18 H18 . . . . 174(5) ?
H17 C17 C18 C19 . . . . -171(5) ?
H17 C17 C18 H18 . . . . 7(6) ?
C17 C18 C19 C20 . . . . 2.6(11) ?
C17 C18 C19 H19 . . . . -177(5) ?
H18 C18 C19 C20 . . . . -174(5) ?
H18 C18 C19 H19 . . . . 6(7) ?
C18 C19 C20 C21 . . . . -.5(11) ?
C18 C19 C20 H20 . . . . -171(4) ?
H19 C19 C20 C21 . . . . 179(5) ?
H19 C19 C20 H20 . . . . 8(6) ?
C19 C20 C21 C16 . . . . -1.6(10) ?
C19 C20 C21 H21 . . . . -176(5) ?
H20 C20 C21 C16 . . . . 170(4) ?
H20 C20 C21 H21 . . . . -5(6) ?
